data_4505404
loop_
_publ_author_name
'Hosokawa, Toshihito'
'Datta, Sharmistha'
'Sheth, Agam R.'
'Brooks, Neil R.'
'Young, Jr., Victor G.'
'Grant, David J. W.'

_publ_section_title
;
 Isostructurality among Five Solvates of Phenylbutazone
;
_journal_issue 6
_journal_name_full 'Crystal Growth &amp; Design'
_journal_page_first 1195
_journal_page_last 1201
_journal_paper_doi 10.1021/cg049923m
_journal_volume 4
_journal_year 2004
_chemical_formula_moiety C19H20N2O2,0.5C4H8O2
_chemical_formula_sum 'C21 H24 N2 O3'
_chemical_formula_weight 352.42
_chemical_name_common 02114a
_chemical_name_systematic 'phenylbutazone dioxane solvate'
_space_group_IT_number 15
_symmetry_cell_setting monoclinic
_symmetry_space_group_name_Hall '-C 2yc'
_symmetry_space_group_name_H-M 'C 1 2/c 1'
_atom_sites_solution_hydrogens geom
_atom_sites_solution_primary direct
_atom_sites_solution_secondary difmap
_audit_creation_method SHELXL-97
_cell_angle_alpha 90.00
_cell_angle_beta 93.444(2)
_cell_angle_gamma 90.00
_cell_formula_units_Z 8
_cell_length_a 22.567(2)
_cell_length_b 6.0016(6)
_cell_length_c 27.224(3)
_cell_measurement_reflns_used 2545
_cell_measurement_temperature 173(2)
_cell_measurement_theta_max 25.02
_cell_measurement_theta_min 3.41
_cell_volume 3680.5(6)
_computing_cell_refinement 'SAINT, Bruker'
_computing_data_collection 'SMART, Bruker'
_computing_data_reduction 'SAINT, Bruker'
_computing_molecular_graphics 'SHELXTL, Bruker'
_computing_publication_material 'Bruker SHELXTL'
_computing_structure_refinement SHELXL-97
_computing_structure_solution SHELXS-97
_diffrn_ambient_temperature 173(2)
_diffrn_measured_fraction_theta_full 0.998
_diffrn_measured_fraction_theta_max 0.998
_diffrn_measurement_device_type 'Siemens SMART Platform CCD'
_diffrn_measurement_method 'area detector, omega scans'
_diffrn_radiation_monochromator graphite
_diffrn_radiation_source 'normal-focus sealed tube'
_diffrn_radiation_type MoK\a
_diffrn_radiation_wavelength 0.71073
_diffrn_reflns_av_R_equivalents 0.0000
_diffrn_reflns_av_sigmaI/netI 0.0222
_diffrn_reflns_limit_h_max 26
_diffrn_reflns_limit_h_min -26
_diffrn_reflns_limit_k_max 7
_diffrn_reflns_limit_k_min 0
_diffrn_reflns_limit_l_max 32
_diffrn_reflns_limit_l_min 0
_diffrn_reflns_number 3259
_diffrn_reflns_theta_full 25.06
_diffrn_reflns_theta_max 25.06
_diffrn_reflns_theta_min 1.50
_exptl_absorpt_coefficient_mu 0.086
_exptl_absorpt_correction_T_max 1.000000
_exptl_absorpt_correction_T_min 0.866776
_exptl_absorpt_correction_type multi-scan
_exptl_absorpt_process_details 'SADABS, R. Blessing, 1995'
_exptl_crystal_colour colorless
_exptl_crystal_density_diffrn 1.279
_exptl_crystal_density_meas 0
_exptl_crystal_density_method 'not measured'
_exptl_crystal_description 'needle block'
_exptl_crystal_F_000 1520
_exptl_crystal_size_max 0.4
_exptl_crystal_size_mid 0.25
_exptl_crystal_size_min 0.05
_refine_diff_density_max 0.623
_refine_diff_density_min -0.480
_refine_diff_density_rms 0.050
_refine_ls_extinction_method none
_refine_ls_goodness_of_fit_ref 1.038
_refine_ls_hydrogen_treatment riding
_refine_ls_matrix_type full
_refine_ls_number_parameters 262
_refine_ls_number_reflns 3259
_refine_ls_number_restraints 0
_refine_ls_restrained_S_all 1.038
_refine_ls_R_factor_all 0.0680
_refine_ls_R_factor_gt 0.0569
_refine_ls_shift/su_max 0.010
_refine_ls_shift/su_mean 0.001
_refine_ls_structure_factor_coef Fsqd
_refine_ls_weighting_details 'calc w=1/[\s^2^(Fo^2^)+(0.0837P)^2^+6.4741P] where P=(Fo^2^+2Fc^2^)/3'
_refine_ls_weighting_scheme calc
_refine_ls_wR_factor_gt 0.1558
_refine_ls_wR_factor_ref 0.1643
_reflns_number_gt 2693
_reflns_number_total 3259
_reflns_threshold_expression >2sigma(I)
_cod_data_source_file cg049923msi20040224_102422.cif
_cod_data_source_block 02114a
_cod_depositor_comments
;
The following automatic conversions were performed:

'_symmetry_cell_setting' value 'Monoclinic' changed to 'monoclinic'
according to /home/saulius/struct/CIF-dictionaries/cif_core.dic
dictionary named 'cif_core.dic' version 2.4.1 from 2010-06-29.

Automatic conversion script
Id: cif_fix_values 1715 2011-07-08 13:25:40Z adriana 
;
_cod_original_sg_symbol_H-M C2/c
_cod_database_code 4505404

loop_
_symmetry_equiv_pos_as_xyz
'x, y, z'
'-x, y, -z+1/2'
'x+1/2, y+1/2, z'
'-x+1/2, y+1/2, -z+1/2'
'-x, -y, -z'
'x, -y, z-1/2'
'-x+1/2, -y+1/2, -z'
'x+1/2, -y+1/2, z-1/2'

loop_
_atom_site_label
_atom_site_type_symbol
_atom_site_fract_x
_atom_site_fract_y
_atom_site_fract_z
_atom_site_U_iso_or_equiv
_atom_site_adp_type
_atom_site_occupancy
_atom_site_symmetry_multiplicity
_atom_site_calc_flag
_atom_site_refinement_flags
_atom_site_disorder_assembly
_atom_site_disorder_group
O2 O 0.20508(7) 0.9472(3) 0.49486(6) 0.0366(4) Uani 1 1 d . . .
O1 O 0.12817(7) 0.3924(3) 0.38590(6) 0.0391(4) Uani 1 1 d . . .
N2 N 0.21537(8) 0.8545(3) 0.41371(6) 0.0287(4) Uani 1 1 d . . .
N1 N 0.19572(8) 0.6763(3) 0.38210(6) 0.0292(4) Uani 1 1 d . . .
C15 C 0.31310(10) 0.8234(4) 0.37987(8) 0.0307(5) Uani 1 1 d . . .
H15A H 0.3027 0.6805 0.3671 0.037 Uiso 1 1 calc R . .
C8 C 0.18583(9) 0.7286(4) 0.33075(8) 0.0298(5) Uani 1 1 d . . .
C1 C 0.15735(9) 0.5397(4) 0.40604(8) 0.0297(5) Uani 1 1 d . . .
C14 C 0.27288(9) 0.9447(4) 0.40587(7) 0.0268(5) Uani 1 1 d . . .
C19 C 0.28782(10) 1.1533(4) 0.42483(8) 0.0308(5) Uani 1 1 d . . .
H19A H 0.2600 1.2370 0.4421 0.037 Uiso 1 1 calc R . .
C17 C 0.38407(10) 1.1202(4) 0.39213(8) 0.0379(6) Uani 1 1 d . . .
H17A H 0.4222 1.1805 0.3874 0.045 Uiso 1 1 calc R . .
C2 C 0.15833(9) 0.6126(4) 0.45905(8) 0.0289(5) Uani 1 1 d . . .
H2A H 0.1829 0.5006 0.4784 0.035 Uiso 1 1 calc R . .
C18 C 0.34407(10) 1.2380(4) 0.41827(8) 0.0360(6) Uani 1 1 d . . .
H18A H 0.3551 1.3787 0.4319 0.043 Uiso 1 1 calc R . .
C4 C 0.09746(10) 0.6167(4) 0.48128(8) 0.0345(5) Uani 1 1 d . . .
H4A H 0.0910 0.5500 0.5121 0.041 Uiso 1 1 calc R . .
C9 C 0.19781(11) 0.5656(4) 0.29681(9) 0.0387(6) Uani 1 1 d . . .
H9A H 0.2132 0.4253 0.3075 0.046 Uiso 1 1 calc R . .
C16 C 0.36838(10) 0.9130(4) 0.37282(8) 0.0357(6) Uani 1 1 d . . .
H16A H 0.3958 0.8322 0.3546 0.043 Uiso 1 1 calc R . .
C3 C 0.19369(9) 0.8253(4) 0.46009(8) 0.0285(5) Uani 1 1 d . . .
C13 C 0.16487(11) 0.9363(4) 0.31588(9) 0.0366(6) Uani 1 1 d . . .
H13A H 0.1574 1.0483 0.3394 0.044 Uiso 1 1 calc R . .
C11 C 0.16575(13) 0.8142(5) 0.23171(9) 0.0509(7) Uani 1 1 d . . .
H11A H 0.1585 0.8430 0.1976 0.061 Uiso 1 1 calc R . .
C5 C 0.04827(11) 0.7338(5) 0.45094(10) 0.0415(6) Uani 1 1 d . . .
H5A H 0.0435 0.6603 0.4184 0.050 Uiso 1 1 calc R . .
H5B H 0.0107 0.7137 0.4674 0.050 Uiso 1 1 calc R . .
C6 C 0.05768(12) 0.9773(5) 0.44311(11) 0.0493(7) Uani 1 1 d . . .
H6A H 0.0937 0.9987 0.4247 0.059 Uiso 1 1 calc R . .
H6B H 0.0644 1.0512 0.4755 0.059 Uiso 1 1 calc R . .
C12 C 0.15502(12) 0.9773(5) 0.26569(9) 0.0471(7) Uani 1 1 d . . .
H12A H 0.1408 1.1190 0.2548 0.057 Uiso 1 1 calc R . .
C10 C 0.18706(12) 0.6093(5) 0.24728(9) 0.0485(7) Uani 1 1 d . . .
H10A H 0.1944 0.4972 0.2238 0.058 Uiso 1 1 calc R . .
C7 C 0.00468(12) 1.0882(5) 0.41470(12) 0.0544(8) Uani 1 1 d . . .
H7A H 0.0128 1.2474 0.4107 0.082 Uiso 1 1 calc R . .
H7B H -0.0311 1.0695 0.4330 0.082 Uiso 1 1 calc R . .
H7C H -0.0015 1.0185 0.3822 0.082 Uiso 1 1 calc R . .
C23 C 0.0028(8) 0.6997(19) 0.2274(6) 0.076(3) Uani 0.50 1 d P A -1
H23A H 0.0318 0.8224 0.2246 0.091 Uiso 0.50 1 calc PR A -1
H23B H -0.0361 0.7448 0.2118 0.091 Uiso 0.50 1 calc PR A -1
O3 O 0.0264(3) 0.4689(14) 0.2048(2) 0.089(2) Uani 0.50 1 d P A -1
C20 C 0.0184(7) 0.287(3) 0.2311(4) 0.095(5) Uani 0.50 1 d P A -1
H20A H 0.0522 0.1862 0.2257 0.114 Uiso 0.50 1 calc PR A -1
H20A H -0.0177 0.2124 0.2166 0.114 Uiso 0.50 1 calc PR A -1
C23A C -0.0019(12) 0.6295(18) 0.2781(6) 0.114(7) Uani 0.50 1 d P A -1
H23C H 0.0096 0.7607 0.2985 0.137 Uiso 0.50 1 calc PR A -1
H23D H -0.0448 0.6055 0.2820 0.137 Uiso 0.50 1 calc PR A -1
O3A O 0.0210(6) 0.486(4) 0.2960(3) 0.201(7) Uani 0.50 1 d P A -1
C20A C 0.0129(8) 0.297(3) 0.2806(5) 0.107(6) Uani 0.50 1 d P A -1
H20C H -0.0274 0.2464 0.2881 0.128 Uiso 0.50 1 calc PR A -1
H20C H 0.0421 0.1949 0.2974 0.128 Uiso 0.50 1 calc PR A -1

loop_
_atom_site_aniso_label
_atom_site_aniso_U_11
_atom_site_aniso_U_22
_atom_site_aniso_U_33
_atom_site_aniso_U_23
_atom_site_aniso_U_13
_atom_site_aniso_U_12
O2 0.0346(9) 0.0459(10) 0.0292(8) -0.0123(7) 0.0027(6) -0.0033(7)
O1 0.0429(10) 0.0366(9) 0.0382(9) -0.0079(7) 0.0051(7) -0.0124(8)
N2 0.0285(9) 0.0326(10) 0.0251(9) -0.0073(8) 0.0015(7) -0.0053(8)
N1 0.0308(10) 0.0308(10) 0.0258(9) -0.0072(8) 0.0015(7) -0.0060(8)
C15 0.0318(11) 0.0326(12) 0.0275(11) -0.0001(9) -0.0008(9) 0.0010(9)
C8 0.0267(11) 0.0373(12) 0.0254(10) -0.0059(10) 0.0027(8) -0.0081(9)
C1 0.0284(11) 0.0284(11) 0.0323(12) -0.0024(9) 0.0023(9) 0.0005(9)
C14 0.0263(11) 0.0311(12) 0.0226(10) 0.0015(9) -0.0017(8) -0.0007(9)
C19 0.0323(12) 0.0316(12) 0.0282(11) -0.0005(9) -0.0016(9) 0.0011(9)
C17 0.0288(12) 0.0495(15) 0.0350(12) 0.0097(11) -0.0009(9) -0.0089(11)
C2 0.0281(11) 0.0330(12) 0.0254(11) 0.0009(9) 0.0007(8) 0.0018(9)
C18 0.0398(13) 0.0333(12) 0.0338(12) 0.0039(10) -0.0065(10) -0.0083(10)
C4 0.0312(12) 0.0446(14) 0.0281(11) 0.0048(10) 0.0056(9) -0.0006(10)
C9 0.0421(14) 0.0402(14) 0.0344(13) -0.0097(11) 0.0077(10) -0.0078(11)
C16 0.0292(12) 0.0461(14) 0.0320(12) 0.0028(10) 0.0030(9) 0.0028(10)
C3 0.0240(10) 0.0352(12) 0.0261(11) -0.0042(9) -0.0005(8) 0.0029(9)
C13 0.0383(13) 0.0375(13) 0.0337(12) -0.0057(10) 0.0007(10) -0.0046(10)
C11 0.0602(17) 0.067(2) 0.0246(12) -0.0020(12) -0.0008(11) -0.0249(15)
C5 0.0324(12) 0.0463(15) 0.0464(14) 0.0033(12) 0.0071(10) -0.0001(11)
C6 0.0365(14) 0.0469(16) 0.0645(18) 0.0041(13) 0.0018(12) -0.0031(12)
C12 0.0522(16) 0.0488(16) 0.0393(14) 0.0066(12) -0.0060(12) -0.0113(13)
C10 0.0564(17) 0.0578(18) 0.0324(13) -0.0166(12) 0.0109(11) -0.0173(14)
C7 0.0411(15) 0.0444(16) 0.077(2) 0.0153(15) -0.0003(14) 0.0014(12)
C23 0.122(8) 0.026(6) 0.080(7) -0.002(5) 0.005(6) 0.014(5)
O3 0.057(3) 0.140(6) 0.072(3) -0.003(4) 0.028(3) -0.021(3)
C20 0.135(11) 0.081(8) 0.068(9) -0.010(6) -0.002(6) 0.051(8)
C23A 0.26(2) 0.024(7) 0.060(7) -0.001(6) 0.049(9) -0.024(9)
O3A 0.127(8) 0.39(2) 0.082(6) 0.004(11) 0.004(5) 0.063(13)
C20A 0.195(17) 0.094(9) 0.034(5) 0.020(5) 0.035(8) 0.074(11)

loop_
_atom_type_symbol
_atom_type_description
_atom_type_scat_dispersion_real
_atom_type_scat_dispersion_imag
_atom_type_scat_source
C C 0.0033 0.0016 'International Tables Vol C Tables 4.2.6.8 and 6.1.1.4'
H H 0.0000 0.0000 'International Tables Vol C Tables 4.2.6.8 and 6.1.1.4'
N N 0.0061 0.0033 'International Tables Vol C Tables 4.2.6.8 and 6.1.1.4'
O O 0.0106 0.0060 'International Tables Vol C Tables 4.2.6.8 and 6.1.1.4'

loop_
_geom_angle_atom_site_label_1
_geom_angle_atom_site_label_2
_geom_angle_atom_site_label_3
_geom_angle
C3 N2 N1 109.85(17)
C3 N2 C14 123.57(17)
N1 N2 C14 116.40(16)
C1 N1 N2 109.91(16)
C1 N1 C8 121.50(17)
N2 N1 C8 116.61(17)
C16 C15 C14 119.3(2)
C9 C8 C13 121.2(2)
C9 C8 N1 118.0(2)
C13 C8 N1 120.8(2)
O1 C1 N1 123.9(2)
O1 C1 C2 128.4(2)
N1 C1 C2 107.78(18)
C19 C14 C15 120.7(2)
C19 C14 N2 119.16(19)
C15 C14 N2 120.1(2)
C14 C19 C18 119.1(2)
C18 C17 C16 119.7(2)
C3 C2 C1 103.98(17)
C3 C2 C4 117.75(19)
C1 C2 C4 114.86(18)
C17 C18 C19 120.7(2)
C5 C4 C2 115.86(19)
C10 C9 C8 119.2(3)
C15 C16 C17 120.5(2)
O2 C3 N2 124.3(2)
O2 C3 C2 127.9(2)
N2 C3 C2 107.73(17)
C8 C13 C12 118.5(2)
C12 C11 C10 120.0(2)
C6 C5 C4 115.2(2)
C5 C6 C7 112.5(2)
C11 C12 C13 120.6(3)
C9 C10 C11 120.5(2)
C23A C23 O3 99.1(10)
C20 O3 C23 116.2(9)
O3 C20 C20A 121.6(17)
O3A C23A C23 126.0(15)
O3A C23A C20A 31.0(10)
C23 C23A C20A 107.2(9)
C23A O3A C20A 121.2(16)
O3A C20A C20 111.1(16)
O3A C20A C23A 27.8(9)
C20 C20A C23A 92.0(12)

loop_
_geom_bond_atom_site_label_1
_geom_bond_atom_site_label_2
_geom_bond_distance
O2 C3 1.212(3)
O1 C1 1.214(3)
N2 C3 1.392(3)
N2 N1 1.426(2)
N2 C14 1.434(3)
N1 C1 1.384(3)
N1 C8 1.437(3)
C15 C16 1.383(3)
C15 C14 1.390(3)
C8 C9 1.384(3)
C8 C13 1.385(3)
C1 C2 1.507(3)
C14 C19 1.388(3)
C19 C18 1.389(3)
C17 C18 1.378(4)
C17 C16 1.387(4)
C2 C3 1.505(3)
C2 C4 1.534(3)
C4 C5 1.516(3)
C9 C10 1.381(4)
C13 C12 1.393(4)
C11 C12 1.378(4)
C11 C10 1.378(4)
C5 C6 1.494(4)
C6 C7 1.537(4)
C23 C23A 1.453(11)
C23 O3 1.619(13)
O3 C20 1.326(16)
C20 C20A 1.360(12)
C23A O3A 1.10(2)
C23A C20A 2.026(18)
O3A C20A 1.22(2)

loop_
_geom_torsion_atom_site_label_1
_geom_torsion_atom_site_label_2
_geom_torsion_atom_site_label_3
_geom_torsion_atom_site_label_4
_geom_torsion
C3 N2 N1 C1 4.8(2)
C14 N2 N1 C1 151.49(18)
C3 N2 N1 C8 148.23(18)
C14 N2 N1 C8 -65.1(2)
C1 N1 C8 C9 -74.8(3)
N2 N1 C8 C9 146.3(2)
C1 N1 C8 C13 105.1(2)
N2 N1 C8 C13 -33.8(3)
N2 N1 C1 O1 170.3(2)
C8 N1 C1 O1 28.9(3)
N2 N1 C1 C2 -8.4(2)
C8 N1 C1 C2 -149.72(19)
C16 C15 C14 C19 -0.2(3)
C16 C15 C14 N2 -179.81(19)
C3 N2 C14 C19 -56.4(3)
N1 N2 C14 C19 161.91(18)
C3 N2 C14 C15 123.2(2)
N1 N2 C14 C15 -18.5(3)
C15 C14 C19 C18 -1.2(3)
N2 C14 C19 C18 178.39(19)
O1 C1 C2 C3 -170.0(2)
N1 C1 C2 C3 8.5(2)
O1 C1 C2 C4 -39.9(3)
N1 C1 C2 C4 138.6(2)
C16 C17 C18 C19 -1.0(3)
C14 C19 C18 C17 1.8(3)
C3 C2 C4 C5 74.3(3)
C1 C2 C4 C5 -48.7(3)
C13 C8 C9 C10 -1.8(3)
N1 C8 C9 C10 178.1(2)
C14 C15 C16 C17 1.1(3)
C18 C17 C16 C15 -0.4(3)
N1 N2 C3 O2 177.3(2)
C14 N2 C3 O2 33.5(3)
N1 N2 C3 C2 0.9(2)
C14 N2 C3 C2 -142.9(2)
C1 C2 C3 O2 178.2(2)
C4 C2 C3 O2 49.8(3)
C1 C2 C3 N2 -5.7(2)
C4 C2 C3 N2 -134.01(19)
C9 C8 C13 C12 1.1(3)
N1 C8 C13 C12 -178.9(2)
C2 C4 C5 C6 -63.4(3)
C4 C5 C6 C7 -176.7(2)
C10 C11 C12 C13 -0.8(4)
C8 C13 C12 C11 0.2(4)
C8 C9 C10 C11 1.3(4)
C12 C11 C10 C9 0.0(4)
C23A C23 O3 C20 18.0(13)
C23 O3 C20 C20A -24(2)
O3 C23 C23A O3A 20(3)
O3 C23 C23A C20A -7.5(13)
C23 C23A O3A C20A -60(3)
C23A O3A C20A C20 49(3)
O3 C20 C20A O3A -5(3)
O3 C20 C20A C23A 15(2)
C23 C23A C20A O3A 133(3)
O3A C23A C20A C20 -135(3)
C23 C23A C20A C20 -2(2)
